data_2206079
loop_
_publ_author_name
'Bakir, Mohammed'
'Harewood, Gabriel R.'
'Holder, Alvin'
'Hassan, Ishmael'
'Dasgupta, Tara'
'Maragh, Paul'
'Singh-Wilmot, Marvadeen'

_publ_section_title
;
 5-[(4-Methylphenyl)diazenyl]salicylaldehyde
;
_journal_issue 6
_journal_name_full 'Acta Crystallographica Section E'
_journal_page_first o1611
_journal_page_last o1613
_journal_paper_doi 10.1107/S1600536805013413
_journal_volume 61
_journal_year 2005
_chemical_formula_iupac 'C14 H12 N2 O2'
_chemical_formula_moiety 'C14 H12 N2 O2'
_chemical_formula_sum 'C14 H12 N2 O2'
_chemical_formula_weight 240.26
_chemical_melting_point .411E-305
_chemical_name_common 5-[(4-methylphenyl)diazenyl]salicylaldehyde
_chemical_name_systematic
;
5-[(4-methylphenyl)diazenyl]salicylaldehyde
;
_space_group_IT_number 14
_symmetry_cell_setting monoclinic
_symmetry_space_group_name_Hall '-P 2ybc'
_symmetry_space_group_name_H-M 'P 1 21/c 1'
_atom_sites_solution_hydrogens geom
_atom_sites_solution_primary direct
_atom_sites_solution_secondary difmap
_audit_creation_method SHELXL-97
_cell_angle_alpha 90.000(5)
_cell_angle_beta 95.829(5)
_cell_angle_gamma 90.000(5)
_cell_formula_units_Z 4
_cell_length_a 21.578(5)
_cell_length_b 4.674(5)
_cell_length_c 11.709(5)
_cell_measurement_reflns_used 39
_cell_measurement_temperature 293(2)
_cell_measurement_theta_max 24.964
_cell_measurement_theta_min 3.820
_cell_volume 1174.8(14)
_computing_cell_refinement XSCANS
_computing_data_collection 'XSCANS (Bruker, 1997)'
_computing_data_reduction XSCANS
_computing_molecular_graphics 'SHELXTL (Bruker, 1997) and PLATON (Spek, 2003)'
_computing_publication_material SHELXTL
_computing_structure_refinement 'SHELXL97 (Sheldrick, 1997)'
_computing_structure_solution 'SHELXS97 (Sheldrick, 1990)'
_diffrn_ambient_temperature 293(2)
_diffrn_measured_fraction_theta_full 0.997
_diffrn_measured_fraction_theta_max 0.997
_diffrn_measurement_device_type 'Bruker P4'
_diffrn_measurement_method 2\q/\w
_diffrn_radiation_monochromator graphite
_diffrn_radiation_source 'fine-focus sealed tube'
_diffrn_radiation_type MoK\a
_diffrn_radiation_wavelength 0.71069
_diffrn_reflns_av_R_equivalents 0.0320
_diffrn_reflns_av_sigmaI/netI 0.0510
_diffrn_reflns_limit_h_max 25
_diffrn_reflns_limit_h_min -25
_diffrn_reflns_limit_k_max 5
_diffrn_reflns_limit_k_min -1
_diffrn_reflns_limit_l_max 1
_diffrn_reflns_limit_l_min -13
_diffrn_reflns_number 2985
_diffrn_reflns_theta_full 24.99
_diffrn_reflns_theta_max 24.99
_diffrn_reflns_theta_min 1.90
_diffrn_standards_decay_% 0
_diffrn_standards_interval_count 97
_diffrn_standards_number 3
_exptl_absorpt_coefficient_mu 0.093
_exptl_absorpt_correction_type none
_exptl_crystal_colour Brown
_exptl_crystal_density_diffrn 1.358
_exptl_crystal_density_method 'not measured'
_exptl_crystal_description Needle
_exptl_crystal_F_000 504
_exptl_crystal_size_max 0.44
_exptl_crystal_size_mid 0.30
_exptl_crystal_size_min 0.26
_refine_diff_density_max 0.238
_refine_diff_density_min -0.167
_refine_ls_extinction_coef 0.0049(6)
_refine_ls_extinction_expression Fc^*^=kFc[1+0.001xFc^2^\l^3^/sin(2\q)]^-1/4^
_refine_ls_extinction_method SHELXL97
_refine_ls_goodness_of_fit_ref 1.289
_refine_ls_hydrogen_treatment mixed
_refine_ls_matrix_type full
_refine_ls_number_parameters 180
_refine_ls_number_reflns 2061
_refine_ls_number_restraints 0
_refine_ls_restrained_S_all 1.289
_refine_ls_R_factor_all 0.0928
_refine_ls_R_factor_gt 0.0459
_refine_ls_shift/su_max 0.000
_refine_ls_shift/su_mean 0.000
_refine_ls_structure_factor_coef Fsqd
_refine_ls_weighting_details 'calc w = 1/[\s^2^(Fo^2^)+(0.008P)^2^] where P = (Fo^2^+2Fc^2^)/3'
_refine_ls_weighting_scheme calc
_refine_ls_wR_factor_gt 0.0871
_refine_ls_wR_factor_ref 0.1025
_reflns_number_gt 1131
_reflns_number_total 2061
_reflns_threshold_expression I>2\s(I)
_cod_data_source_file su6195.cif
_cod_data_source_block I
_cod_depositor_comments
;
The following automatic conversions were performed:
'_symmetry_cell_setting' value 'Monoclinic' changed to 'monoclinic'
according to '/home/saulius/struct/CIF-dictionaries/cif_core.dic'
dictionary named 'cif_core.dic' version 2.4.1 from 2010-06-29.

Automatic conversion script
Id: cif_fix_enum 1527 2010-12-29 10:47:43Z saulius 

The following automatic conversions were performed:

'_symmetry_cell_setting' value 'Monoclinic' changed to 'monoclinic'
according to /home/saulius/struct/CIF-dictionaries/cif_core.dic
dictionary named 'cif_core.dic' version 2.4.1 from 2010-06-29.

Automatic conversion script
Id: cif_fix_values 1715 2011-07-08 13:25:40Z adriana 
;
_cod_original_sg_symbol_Hall '-P 21yc'
_cod_original_sg_symbol_H-M 'P 21/c'
_cod_database_code 2206079
_cod_database_fobs_code 2206079

loop_
_symmetry_equiv_pos_as_xyz
'x, y, z'
'-x, y+1/2, -z+1/2'
'-x, -y, -z'
'x, -y-1/2, z-1/2'

loop_
_atom_site_label
_atom_site_fract_x
_atom_site_fract_y
_atom_site_fract_z
_atom_site_U_iso_or_equiv
_atom_site_adp_type
_atom_site_calc_flag
_atom_site_refinement_flags
_atom_site_occupancy
_atom_site_type_symbol
O1 0.41462(7) 0.3221(4) 0.39195(14) 0.0613(6) Uani d . 1 O
H1 0.4439 0.3624 0.4395 0.092 Uiso calc R 1 H
O2 0.48213(8) 0.2907(5) 0.59592(16) 0.0787(7) Uani d . 1 O
N2 0.26054(8) -0.4860(4) 0.57034(17) 0.0482(5) Uani d . 1 N
C1 0.17764(10) -0.7766(5) 0.5509(2) 0.0418(6) Uani d . 1 C
C2 0.13061(10) -0.8871(5) 0.4755(2) 0.0488(7) Uani d . 1 C
H2 0.1271 -0.8295 0.3991 0.059 Uiso calc R 1 H
C3 0.08900(10) -1.0799(5) 0.5110(2) 0.0454(6) Uani d . 1 C
H3 0.0576 -1.1511 0.4584 0.054 Uiso calc R 1 H
C4 0.09269(9) -1.1716(5) 0.62447(19) 0.0379(6) Uani d . 1 C
C5 0.14068(9) -1.0620(5) 0.6999(2) 0.0431(6) Uani d . 1 C
H5 0.1445 -1.1216 0.7761 0.052 Uiso calc R 1 H
C6 0.18274(10) -0.8673(5) 0.6647(2) 0.0452(6) Uani d . 1 C
H6 0.2144 -0.7966 0.7169 0.054 Uiso calc R 1 H
C7 0.29931(10) -0.2789(5) 0.5195(2) 0.0430(6) Uani d . 1 C
C8 0.35071(10) -0.1848(5) 0.5871(2) 0.0467(6) Uani d . 1 C
H8 0.3588 -0.2571 0.6611 0.056 Uiso calc R 1 H
C9 0.39112(9) 0.0150(5) 0.54835(19) 0.0437(6) Uani d . 1 C
C10 0.37855(10) 0.1245(5) 0.4361(2) 0.0429(6) Uani d . 1 C
C11 0.32630(9) 0.0299(5) 0.3676(2) 0.0465(6) Uani d . 1 C
H11 0.3175 0.1023 0.2937 0.056 Uiso calc R 1 H
C12 0.28782(10) -0.1687(5) 0.4081(2) 0.0475(7) Uani d . 1 C
H12 0.2533 -0.2322 0.3609 0.057 Uiso calc R 1 H
C13 0.44558(12) 0.1084(7) 0.6219(3) 0.0608(8) Uani d . 1 C
H13 0.4530(10) 0.001(5) 0.697(2) 0.073(8) Uiso d . 1 H
C14 0.04660(13) -1.3797(7) 0.6637(3) 0.0502(7) Uani d . 1 C
H14C 0.0539(13) -1.560(7) 0.646(3) 0.103(13) Uiso d . 1 H
H14B 0.0070(14) -1.346(6) 0.625(3) 0.103(11) Uiso d . 1 H
H14A 0.0415(12) -1.366(7) 0.740(3) 0.107(12) Uiso d . 1 H
N1 0.21719(8) -0.5724(4) 0.50170(17) 0.0495(6) Uani d . 1 N

loop_
_atom_site_aniso_label
_atom_site_aniso_U_11
_atom_site_aniso_U_22
_atom_site_aniso_U_33
_atom_site_aniso_U_12
_atom_site_aniso_U_13
_atom_site_aniso_U_23
O1 0.0553(10) 0.0719(13) 0.0573(11) -0.0201(10) 0.0086(9) 0.0085(11)
O2 0.0647(12) 0.0973(16) 0.0722(13) -0.0391(12) -0.0029(10) 0.0044(13)
N2 0.0427(10) 0.0501(13) 0.0513(12) -0.0036(11) 0.0017(10) -0.0062(11)
C1 0.0411(13) 0.0355(14) 0.0505(15) -0.0030(11) 0.0128(11) 0.0027(13)
C2 0.0550(14) 0.0505(16) 0.0405(14) -0.0093(13) 0.0024(12) 0.0017(13)
C3 0.0473(13) 0.0448(15) 0.0433(14) -0.0108(12) 0.0002(11) -0.0014(13)
C4 0.0381(12) 0.0319(13) 0.0444(14) 0.0028(11) 0.0076(11) -0.0015(12)
C5 0.0470(12) 0.0426(15) 0.0391(13) 0.0010(12) 0.0015(11) 0.0017(12)
C6 0.0370(12) 0.0449(15) 0.0524(15) -0.0046(11) -0.0024(11) -0.0036(14)
C7 0.0387(12) 0.0400(15) 0.0516(15) -0.0054(11) 0.0103(11) -0.0019(13)
C8 0.0466(13) 0.0493(16) 0.0445(14) -0.0044(12) 0.0066(11) 0.0044(14)
C9 0.0371(11) 0.0505(16) 0.0437(13) -0.0086(12) 0.0051(11) -0.0039(13)
C10 0.0389(12) 0.0421(15) 0.0494(14) -0.0039(11) 0.0119(11) -0.0009(13)
C11 0.0441(12) 0.0529(16) 0.0424(14) 0.0017(13) 0.0033(11) 0.0011(13)
C12 0.0361(12) 0.0481(16) 0.0575(16) -0.0041(12) 0.0012(11) -0.0084(14)
C13 0.0542(15) 0.076(2) 0.0522(17) -0.0137(16) 0.0037(14) -0.0022(18)
C14 0.0484(16) 0.0457(18) 0.0575(19) -0.0072(14) 0.0104(14) -0.0004(16)
N1 0.0439(10) 0.0508(14) 0.0530(12) -0.0016(10) 0.0014(10) -0.0085(12)

loop_
_atom_type_symbol
_atom_type_description
_atom_type_scat_dispersion_real
_atom_type_scat_dispersion_imag
_atom_type_scat_source
C C 0.0033 0.0016 'International Tables Vol C Tables 4.2.6.8 and 6.1.1.4'
H H 0.0000 0.0000 'International Tables Vol C Tables 4.2.6.8 and 6.1.1.4'
N N 0.0061 0.0033 'International Tables Vol C Tables 4.2.6.8 and 6.1.1.4'
O O 0.0106 0.0060 'International Tables Vol C Tables 4.2.6.8 and 6.1.1.4'

loop_
_geom_angle_atom_site_label_1
_geom_angle_atom_site_label_2
_geom_angle_atom_site_label_3
_geom_angle
_geom_angle_publ_flag
C10 O1 H1 109.5 no
N1 N2 C7 112.5(2) yes
C2 C1 C6 118.8(2) yes
C2 C1 N1 114.9(2) yes
C6 C1 N1 126.3(2) yes
C3 C2 C1 121.1(2) yes
C3 C2 H2 119.4 no
C1 C2 H2 119.4 no
C2 C3 C4 121.2(2) no
C2 C3 H3 119.4 no
C4 C3 H3 119.4 no
C5 C4 C3 117.4(2) no
C5 C4 C14 121.3(2) yes
C3 C4 C14 121.2(2) yes
C6 C5 C4 121.6(2) no
C6 C5 H5 119.2 no
C4 C5 H5 119.2 no
C5 C6 C1 119.8(2) no
C5 C6 H6 120.1 no
C1 C6 H6 120.1 no
C8 C7 C12 118.5(2) yes
C8 C7 N2 116.5(2) yes
C12 C7 N2 125.0(2) yes
C7 C8 C9 121.9(2) no
C7 C8 H8 119.1 no
C9 C8 H8 119.1 no
C8 C9 C10 118.8(2) no
C8 C9 C13 120.5(2) yes
C10 C9 C13 120.7(2) no
O1 C10 C11 117.7(2) yes
O1 C10 C9 122.9(2) yes
C11 C10 C9 119.4(2) no
C12 C11 C10 120.3(2) no
C12 C11 H11 119.9 no
C10 C11 H11 119.9 no
C11 C12 C7 121.2(2) no
C11 C12 H12 119.4 no
C7 C12 H12 119.4 no
O2 C13 C9 124.5(3) yes
O2 C13 H13 120.9(14) no
C9 C13 H13 114.5(14) no
C4 C14 H14C 114(2) no
C4 C14 H14B 110.0(18) no
H14C C14 H14B 103(2) no
C4 C14 H14A 114.0(19) no
H14C C14 H14A 110(3) no
H14B C14 H14A 106(2) no
N2 N1 C1 113.4(2) yes

loop_
_geom_bond_atom_site_label_1
_geom_bond_atom_site_label_2
_geom_bond_distance
_geom_bond_publ_flag
O1 C10 1.344(3) yes
O1 H1 0.8200 no
O2 C13 1.220(3) yes
N2 N1 1.237(2) yes
N2 C7 1.446(3) yes
C1 C2 1.376(3) yes
C1 C6 1.393(3) yes
C1 N1 1.439(3) yes
C2 C3 1.367(3) no
C2 H2 0.9300 no
C3 C4 1.390(3) no
C3 H3 0.9300 no
C4 C5 1.389(3) no
C4 C14 1.496(3) yes
C5 C6 1.378(3) no
C5 H5 0.9300 no
C6 H6 0.9300 no
C7 C8 1.368(3) yes
C7 C12 1.401(3) yes
C8 C9 1.385(3) no
C8 H8 0.9300 no
C9 C10 1.411(3) no
C9 C13 1.452(3) no
C10 C11 1.388(3) no
C11 C12 1.362(3) no
C11 H11 0.9300 no
C12 H12 0.9300 no
C13 H13 1.01(3) no
C14 H14C 0.89(3) no
C14 H14B 0.94(3) no
C14 H14A 0.91(3) no

loop_
_geom_hbond_atom_site_label_D
_geom_hbond_atom_site_label_H
_geom_hbond_atom_site_label_A
_geom_hbond_site_symmetry_A
_geom_hbond_distance_DH
_geom_hbond_distance_HA
_geom_hbond_distance_DA
_geom_hbond_angle_DHA
O1 H1 O2 . 0.82 1.96 2.672(3) 145
O1 H1 O2 3_666 0.82 2.34 2.863(3) 122

loop_
_geom_torsion_atom_site_label_1
_geom_torsion_atom_site_label_2
_geom_torsion_atom_site_label_3
_geom_torsion_atom_site_label_4
_geom_torsion
_geom_torsion_publ_flag
C1 N1 N2 C7 -179.40(18) y
N1 N2 C7 C12 4.4(3) y
N1 N2 C7 C8 -176.1(2) y
N2 N1 C1 C6 3.2(3) y
N2 N1 C1 C2 -177.2(2) y
N1 C1 C6 C5 179.0(2) no
N1 C1 C2 C3 -179.0(2) no
C6 C1 C2 C3 0.7(3) no
C2 C1 C6 C5 -0.7(3) no
C1 C2 C3 C4 -0.1(4) no
C2 C3 C4 C14 179.2(2) no
C2 C3 C4 C5 -0.7(3) no
C3 C4 C5 C6 0.8(3) no
C14 C4 C5 C6 -179.1(2) no
C4 C5 C6 C1 -0.1(3) no
N2 C7 C12 C11 178.9(2) no
C8 C7 C12 C11 -0.7(3) no
N2 C7 C8 C9 -179.5(2) no
C12 C7 C8 C9 0.1(4) no
C7 C8 C9 C10 0.2(3) no
C7 C8 C9 C13 -179.4(2) no
C8 C9 C10 C11 0.0(3) no
C8 C9 C10 O1 178.9(2) no
C8 C9 C13 O2 -177.2(3) no
C10 C9 C13 O2 3.2(4) no
C13 C9 C10 O1 -1.4(4) no
C13 C9 C10 C11 179.7(2) no
O1 C10 C11 C12 -179.6(2) no
C9 C10 C11 C12 -0.6(3) no
C10 C11 C12 C7 0.9(3) no

loop_
_cod_related_entry_id
_cod_related_entry_database
_cod_related_entry_code
1 ChemSpider 21180638
